data_7714246
loop_
_publ_author_name
'Lan, Xiaofang'
'Zhang, Xin'
'Mei, Yanbo'
'Hu, Chaopeng'
'Liu, Liu Leo'

_publ_section_title
;
 Utilizing Bis(imino)dihydroacridanide Pincer Ligands in p-Block
 Chemistry: Synthesis and Catalysis of an Antimony Monocation Salt
;
_journal_name_full 'Dalton Transactions'
_journal_paper_doi 10.1039/D3DT03310D
_journal_year 2023
_chemical_formula_moiety 'C49 H48 Cl2 N3 Sb, C7 H8'
_chemical_formula_sum 'C56 H56 Cl2 N3 Sb'
_chemical_formula_weight 963.68
_space_group_crystal_system triclinic
_space_group_IT_number 2
_space_group_name_Hall '-P 1'
_space_group_name_H-M_alt 'P -1'
_atom_sites_solution_hydrogens geom
_atom_sites_solution_primary iterative
_audit_creation_date 2022-11-19
_audit_creation_method
;
Olex2 1.3
(compiled 2020.11.12 svn.r5f609507 for OlexSys, GUI svn.r6408)
;
_audit_update_record
;
2022-11-21 deposited with the CCDC.	2023-10-17 downloaded from the CCDC.
;
_cell_angle_alpha 98.084(9)
_cell_angle_beta 114.097(6)
_cell_angle_gamma 114.290(6)
_cell_formula_units_Z 2
_cell_length_a 12.9492(14)
_cell_length_b 15.3029(19)
_cell_length_c 15.575(2)
_cell_measurement_reflns_used 9856
_cell_measurement_temperature 293(2)
_cell_measurement_theta_max 72.076
_cell_measurement_theta_min 3.785
_cell_volume 2384.9(6)
_computing_cell_refinement 'SAINT V8.40A (Bruker, 2019)'
_computing_data_reduction 'SAINT V8.40A (Bruker, 2019)'
_computing_molecular_graphics 'Olex2 1.3 (Dolomanov et al., 2009)'
_computing_publication_material 'Olex2 1.3 (Dolomanov et al., 2009)'
_computing_structure_refinement 'SHELXL 2018/3 (Sheldrick, 2015)'
_computing_structure_solution 'olex2.solve 1.3 (Bourhis et al., 2015)'
_diffrn_ambient_temperature 293.15
_diffrn_measured_fraction_theta_full 0.984
_diffrn_measured_fraction_theta_max 0.977
_diffrn_measurement_device_type 'Bruker APEX-II CCD'
_diffrn_measurement_method '\f and \w scans'
_diffrn_radiation_type CuK\a
_diffrn_radiation_wavelength 1.54178
_diffrn_reflns_av_R_equivalents 0.0365
_diffrn_reflns_av_unetI/netI 0.0228
_diffrn_reflns_Laue_measured_fraction_full 0.984
_diffrn_reflns_Laue_measured_fraction_max 0.977
_diffrn_reflns_limit_h_max 15
_diffrn_reflns_limit_h_min -15
_diffrn_reflns_limit_k_max 18
_diffrn_reflns_limit_k_min -18
_diffrn_reflns_limit_l_max 19
_diffrn_reflns_limit_l_min -19
_diffrn_reflns_number 55621
_diffrn_reflns_point_group_measured_fraction_full 0.984
_diffrn_reflns_point_group_measured_fraction_max 0.977
_diffrn_reflns_theta_full 67.679
_diffrn_reflns_theta_max 72.706
_diffrn_reflns_theta_min 3.347
_diffrn_source_current 0.0
_diffrn_source_power 0.0
_diffrn_source_voltage 0.0
_diffrn_standards_number 0
_exptl_absorpt_coefficient_mu 5.918
_exptl_absorpt_correction_T_max 0.7536
_exptl_absorpt_correction_T_min 0.6727
_exptl_absorpt_correction_type multi-scan
_exptl_crystal_colour violet
_exptl_crystal_colour_primary violet
_exptl_crystal_density_diffrn 1.342
_exptl_crystal_description block
_exptl_crystal_F_000 996
_exptl_crystal_size_max 0.2
_exptl_crystal_size_mid 0.15
_exptl_crystal_size_min 0.1
_refine_diff_density_max 0.670
_refine_diff_density_min -0.303
_refine_diff_density_rms 0.056
_refine_ls_extinction_method none
_refine_ls_goodness_of_fit_ref 1.035
_refine_ls_hydrogen_treatment constr
_refine_ls_matrix_type full
_refine_ls_number_parameters 598
_refine_ls_number_reflns 9260
_refine_ls_number_restraints 36
_refine_ls_restrained_S_all 1.036
_refine_ls_R_factor_all 0.0239
_refine_ls_R_factor_gt 0.0221
_refine_ls_shift/su_max 0.003
_refine_ls_shift/su_mean 0.000
_refine_ls_structure_factor_coef Fsqd
_refine_ls_weighting_details 'w=1/[\s^2^(Fo^2^)+(0.0188P)^2^+1.8667P] where P=(Fo^2^+2Fc^2^)/3'
_refine_ls_weighting_scheme calc
_refine_ls_wR_factor_gt 0.0508
_refine_ls_wR_factor_ref 0.0515
_reflns_Friedel_coverage 0.000
_reflns_number_gt 8808
_reflns_number_total 9260
_reflns_threshold_expression 'I > 2\s(I)'
_cod_data_source_file d3dt03310d2.cif
_cod_data_source_block LSbCl2
_cod_original_cell_volume 2384.9(5)
_cod_database_code 7714246
_shelx_shelxl_version_number 2018/3
_shelx_space_group_comment
;
The symmetry employed for this shelxl refinement is uniquely defined
by the following loop, which should always be used as a source of
symmetry information in preference to the above space-group names.
They are only intended as comments.
;
_olex2_refinement_description
;
1. Fixed Uiso
 At 1.2 times of:
  All C(H) groups
 At 1.5 times of:
  All C(H,H,H) groups
2. Uiso/Uaniso restraints and constraints
C34 \\sim C57 \\sim C58 \\sim C33 \\sim C59 \\sim C32: within 2A with sigma of
0.005 and sigma for terminal atoms of 0.01 within 2A
3. Others
 Fixed Sof: C32(0.67) H32A(0.67) H32B(0.67) H32C(0.67) C33(0.67) H33A(0.67)
 H33B(0.67) H33C(0.67) C34(0.67) H34A(0.67) H34B(0.67) H34C(0.67) C57(0.33)
 H57A(0.33) H57B(0.33) H57C(0.33) C59(0.33) H59A(0.33) H59B(0.33) H59C(0.33)
 C58(0.33) H58A(0.33) H58B(0.33) H58C(0.33)
4.a Aromatic/amide H refined with riding coordinates:
 C3(H3), C9(H9), C13(H13), C15(H15), C19(H19), C20(H20), C21(H21), C22(H22),
 C23(H23), C25(H25), C26(H26), C27(H27), C28(H28), C29(H29), C39(H39), C40(H40),
  C41(H41), C42(H42), C43(H43), C45(H45), C46(H46), C47(H47), C48(H48),
 C49(H49), C52(H52), C53(H53), C54(H54), C55(H55), C56(H56)
4.b Idealised Me refined as rotating group:
 C6(H6A,H6B,H6C), C7(H7A,H7B,H7C), C8(H8A,H8B,H8C), C32(H32A,H32B,H32C),
 C33(H33A,H33B,H33C), C34(H34A,H34B,H34C), C35(H35A,H35B,H35C), C36(H36A,H36B,
 H36C), C50(H50A,H50B,H50C), C57(H57A,H57B,H57C), C59(H59A,H59B,H59C), C58(H58A,
 H58B,H58C)
;
_olex2_submission_special_instructions 'No special instructions were received'

loop_
_space_group_symop_operation_xyz
'x, y, z'
'-x, -y, -z'

loop_
_atom_site_label
_atom_site_type_symbol
_atom_site_fract_x
_atom_site_fract_y
_atom_site_fract_z
_atom_site_U_iso_or_equiv
_atom_site_adp_type
_atom_site_occupancy
_atom_site_site_symmetry_order
_atom_site_calc_flag
_atom_site_refinement_flags_posn
_atom_site_refinement_flags_adp
_atom_site_refinement_flags_occupancy
_atom_site_disorder_assembly
_atom_site_disorder_group
Sb1 Sb 0.67946(2) 0.81217(2) 0.42071(2) 0.01215(4) Uani 1 1 d . . . . .
Cl1 Cl 0.55157(4) 0.75384(3) 0.51558(3) 0.02073(9) Uani 1 1 d . . . . .
Cl2 Cl 0.82235(5) 0.84836(4) 0.34064(3) 0.02573(10) Uani 1 1 d . . . . .
N1 N 0.76289(14) 0.72783(11) 0.47672(10) 0.0131(3) Uani 1 1 d . . . . .
N2 N 0.85775(14) 0.92308(11) 0.58004(10) 0.0135(3) Uani 1 1 d . . . . .
N3 N 0.53440(14) 0.64129(11) 0.30361(10) 0.0137(3) Uani 1 1 d . . . . .
C1 C 0.71532(16) 0.62931(13) 0.41481(12) 0.0124(3) Uani 1 1 d . . . . .
C2 C 0.59448(16) 0.58167(13) 0.32376(12) 0.0135(3) Uani 1 1 d . . . . .
C3 C 0.54074(17) 0.48360(13) 0.25703(12) 0.0148(3) Uani 1 1 d . . . . .
H3 H 0.463101 0.455654 0.194942 0.018 Uiso 1 1 calc R U . . .
C4 C 0.60088(17) 0.42680(13) 0.28148(13) 0.0152(3) Uani 1 1 d . . . . .
C5 C 0.54042(18) 0.31647(13) 0.21118(13) 0.0175(3) Uani 1 1 d . . . . .
C6 C 0.3950(2) 0.27021(15) 0.13051(16) 0.0293(5) Uani 1 1 d . . . . .
H6A H 0.346754 0.273324 0.162849 0.044 Uiso 1 1 calc R U . . .
H6B H 0.358122 0.199581 0.091184 0.044 Uiso 1 1 calc R U . . .
H6C H 0.389071 0.308741 0.086922 0.044 Uiso 1 1 calc R U . . .
C7 C 0.5449(2) 0.24661(15) 0.27244(15) 0.0263(4) Uani 1 1 d . . . . .
H7A H 0.635301 0.269267 0.319347 0.040 Uiso 1 1 calc R U . . .
H7B H 0.500619 0.176729 0.227311 0.040 Uiso 1 1 calc R U . . .
H7C H 0.501432 0.250079 0.309032 0.040 Uiso 1 1 calc R U . . .
C8 C 0.6189(2) 0.31807(16) 0.15968(17) 0.0323(5) Uani 1 1 d . . . . .
H8A H 0.614730 0.361040 0.120553 0.048 Uiso 1 1 calc R U . . .
H8B H 0.581792 0.249158 0.115901 0.048 Uiso 1 1 calc R U . . .
H8C H 0.709423 0.345033 0.210172 0.048 Uiso 1 1 calc R U . . .
C9 C 0.72015(17) 0.47428(13) 0.37384(13) 0.0161(3) Uani 1 1 d . . . . .
H9 H 0.762237 0.437444 0.391601 0.019 Uiso 1 1 calc R U . . .
C10 C 0.77926(17) 0.57406(13) 0.44072(12) 0.0139(3) Uani 1 1 d . . . . .
C11 C 0.91219(17) 0.62191(13) 0.53830(12) 0.0145(3) Uani 1 1 d . . . . .
C12 C 0.95571(16) 0.73005(13) 0.60146(12) 0.0136(3) Uani 1 1 d . . . . .
C13 C 1.07370(17) 0.78562(14) 0.69430(13) 0.0155(3) Uani 1 1 d . . . . .
H13 H 1.121307 0.753868 0.718221 0.019 Uiso 1 1 calc R U . . .
C14 C 1.12426(17) 0.88692(14) 0.75345(13) 0.0156(3) Uani 1 1 d . . . . .
C15 C 1.05247(17) 0.93341(13) 0.71679(12) 0.0151(3) Uani 1 1 d . . . . .
H15 H 1.084959 1.001466 0.753580 0.018 Uiso 1 1 calc R U . . .
C16 C 0.93207(17) 0.87898(13) 0.62529(12) 0.0138(3) Uani 1 1 d . . . . .
C17 C 0.85359(17) 0.99723(13) 0.62786(13) 0.0154(3) Uani 1 1 d . . . . .
C18 C 0.78807(18) 1.04537(13) 0.56955(13) 0.0177(4) Uani 1 1 d . . . . .
C19 C 0.80152(19) 1.06346(14) 0.48802(14) 0.0220(4) Uani 1 1 d . . . . .
H19 H 0.853728 1.046631 0.470947 0.026 Uiso 1 1 calc R U . . .
C20 C 0.7362(2) 1.10666(16) 0.43322(16) 0.0302(5) Uani 1 1 d . . . . .
H20 H 0.744555 1.118885 0.378919 0.036 Uiso 1 1 calc R U . . .
C21 C 0.6583(2) 1.13195(17) 0.45828(17) 0.0337(5) Uani 1 1 d . . . . .
H21 H 0.614033 1.160147 0.420181 0.040 Uiso 1 1 calc R U . . .
C22 C 0.6460(2) 1.11563(17) 0.53925(16) 0.0306(5) Uani 1 1 d . . . . .
H22 H 0.593980 1.133051 0.556000 0.037 Uiso 1 1 calc R U . . .
C23 C 0.7117(2) 1.07303(15) 0.59573(14) 0.0236(4) Uani 1 1 d . . . . .
H23 H 0.704759 1.062903 0.651093 0.028 Uiso 1 1 calc R U . . .
C24 C 0.90264(17) 1.03279(14) 0.73804(13) 0.0164(3) Uani 1 1 d . . . . .
C25 C 0.84639(19) 0.96270(14) 0.77679(14) 0.0200(4) Uani 1 1 d . . . . .
H25 H 0.783470 0.893860 0.735080 0.024 Uiso 1 1 calc R U . . .
C26 C 0.8852(2) 0.99668(16) 0.87803(15) 0.0255(4) Uani 1 1 d . . . . .
H26 H 0.847256 0.950710 0.904327 0.031 Uiso 1 1 calc R U . . .
C27 C 0.9804(2) 1.09901(16) 0.94030(14) 0.0256(4) Uani 1 1 d . . . . .
H27 H 1.007288 1.121022 1.008541 0.031 Uiso 1 1 calc R U . . .
C28 C 1.03575(19) 1.16878(15) 0.90162(14) 0.0232(4) Uani 1 1 d . . . . .
H28 H 1.099917 1.237278 0.943835 0.028 Uiso 1 1 calc R U . . .
C29 C 0.99525(18) 1.13617(14) 0.79996(13) 0.0193(4) Uani 1 1 d . . . . .
H29 H 1.029787 1.183185 0.773122 0.023 Uiso 1 1 calc R U . . .
C30 C 0.88319(16) 0.77743(13) 0.56670(12) 0.0122(3) Uani 1 1 d . . . . .
C31 C 1.25498(18) 0.94500(15) 0.85523(13) 0.0204(4) Uani 1 1 d . . . . .
C32 C 1.2978(4) 1.0538(3) 0.9032(3) 0.0448(10) Uani 0.67 1 d . U P A 2
H32A H 1.306509 1.089282 0.858163 0.067 Uiso 0.67 1 calc R U P A 2
H32B H 1.381580 1.086555 0.965250 0.067 Uiso 0.67 1 calc R U P A 2
H32C H 1.233268 1.056060 0.917369 0.067 Uiso 0.67 1 calc R U P A 2
C33 C 1.3638(3) 0.9429(3) 0.8369(3) 0.0338(7) Uani 0.67 1 d . U P A 2
H33A H 1.336756 0.872690 0.805154 0.051 Uiso 0.67 1 calc R U P A 2
H33B H 1.445375 0.974760 0.900483 0.051 Uiso 0.67 1 calc R U P A 2
H33C H 1.376133 0.980009 0.793652 0.051 Uiso 0.67 1 calc R U P A 2
C34 C 1.2409(3) 0.8844(3) 0.9250(2) 0.0412(9) Uani 0.67 1 d . U P A 2
H34A H 1.174380 0.883419 0.938317 0.062 Uiso 0.67 1 calc R U P A 2
H34B H 1.323954 0.917252 0.987701 0.062 Uiso 0.67 1 calc R U P A 2
H34C H 1.215786 0.814975 0.892516 0.062 Uiso 0.67 1 calc R U P A 2
C35 C 0.90304(19) 0.55205(14) 0.60054(13) 0.0189(4) Uani 1 1 d . . . . .
H35A H 0.842140 0.549277 0.621731 0.028 Uiso 1 1 calc R U . . .
H35B H 0.988806 0.579629 0.659037 0.028 Uiso 1 1 calc R U . . .
H35C H 0.872486 0.483764 0.559604 0.028 Uiso 1 1 calc R U . . .
C36 C 1.01615(18) 0.63219(14) 0.50956(14) 0.0192(4) Uani 1 1 d . . . . .
H36A H 0.988157 0.565788 0.466418 0.029 Uiso 1 1 calc R U . . .
H36B H 1.099619 0.658067 0.569863 0.029 Uiso 1 1 calc R U . . .
H36C H 1.025421 0.679131 0.474492 0.029 Uiso 1 1 calc R U . . .
C37 C 0.40774(17) 0.60306(13) 0.26358(12) 0.0149(3) Uani 1 1 d . . . . .
C38 C 0.35639(17) 0.66953(13) 0.22871(13) 0.0170(3) Uani 1 1 d . . . . .
C39 C 0.41594(19) 0.73832(15) 0.19004(14) 0.0222(4) Uani 1 1 d . . . . .
H39 H 0.488491 0.743061 0.187465 0.027 Uiso 1 1 calc R U . . .
C40 C 0.3666(2) 0.79956(16) 0.15548(16) 0.0305(5) Uani 1 1 d . . . . .
H40 H 0.406262 0.845414 0.129854 0.037 Uiso 1 1 calc R U . . .
C41 C 0.2582(2) 0.79235(16) 0.15915(17) 0.0328(5) Uani 1 1 d . . . . .
H41 H 0.225401 0.833404 0.135890 0.039 Uiso 1 1 calc R U . . .
C42 C 0.1989(2) 0.72457(16) 0.19715(17) 0.0299(5) Uani 1 1 d . . . . .
H42 H 0.126385 0.720191 0.199483 0.036 Uiso 1 1 calc R U . . .
C43 C 0.24700(18) 0.66315(15) 0.23176(14) 0.0222(4) Uani 1 1 d . . . . .
H43 H 0.206556 0.617454 0.257132 0.027 Uiso 1 1 calc R U . . .
C44 C 0.31521(17) 0.49819(13) 0.25205(13) 0.0161(3) Uani 1 1 d . . . . .
C45 C 0.35283(18) 0.46099(14) 0.32960(14) 0.0185(4) Uani 1 1 d . . . . .
H45 H 0.432795 0.504106 0.390325 0.022 Uiso 1 1 calc R U . . .
C46 C 0.27202(19) 0.36070(15) 0.31655(15) 0.0224(4) Uani 1 1 d . . . . .
H46 H 0.298488 0.336147 0.367901 0.027 Uiso 1 1 calc R U . . .
C47 C 0.15135(19) 0.29657(14) 0.22685(15) 0.0231(4) Uani 1 1 d . . . . .
H47 H 0.097740 0.228649 0.217534 0.028 Uiso 1 1 calc R U . . .
C48 C 0.11092(19) 0.33386(14) 0.15130(14) 0.0221(4) Uani 1 1 d . . . . .
H48 H 0.028871 0.291452 0.092081 0.027 Uiso 1 1 calc R U . . .
C49 C 0.19219(17) 0.43422(14) 0.16342(13) 0.0183(4) Uani 1 1 d . . . . .
H49 H 0.164501 0.458790 0.112339 0.022 Uiso 1 1 calc R U . . .
C50 C -0.3420(2) 0.6275(2) 0.10131(18) 0.0400(5) Uani 1 1 d . . . . .
H50A H -0.381157 0.615101 0.142352 0.060 Uiso 1 1 calc R U . . .
H50B H -0.410466 0.595298 0.031131 0.060 Uiso 1 1 calc R U . . .
H50C H -0.290278 0.700447 0.118501 0.060 Uiso 1 1 calc R U . . .
C51 C -0.2553(2) 0.58340(17) 0.11983(16) 0.0326(5) Uani 1 1 d . . . . .
C52 C -0.1599(2) 0.60716(16) 0.21795(15) 0.0293(5) Uani 1 1 d . . . . .
H52 H -0.149915 0.650683 0.272625 0.035 Uiso 1 1 calc R U . . .
C53 C -0.0798(2) 0.56575(17) 0.23400(17) 0.0329(5) Uani 1 1 d . . . . .
H53 H -0.015725 0.582791 0.300096 0.039 Uiso 1 1 calc R U . . .
C54 C -0.0914(2) 0.49979(18) 0.15522(17) 0.0345(5) Uani 1 1 d . . . . .
H54 H -0.037231 0.472091 0.167732 0.041 Uiso 1 1 calc R U . . .
C55 C -0.1848(2) 0.47683(19) 0.05871(18) 0.0366(5) Uani 1 1 d . . . . .
H55 H -0.193400 0.433317 0.004857 0.044 Uiso 1 1 calc R U . . .
C56 C -0.2665(2) 0.51623(17) 0.03892(15) 0.0312(5) Uani 1 1 d . . . . .
H56 H -0.329380 0.498955 -0.027658 0.037 Uiso 1 1 calc R U . . .
C57 C 1.2205(6) 0.9610(5) 0.9400(4) 0.0278(13) Uani 0.33 1 d . U P A 1
H57A H 1.177361 0.999978 0.929193 0.042 Uiso 0.33 1 calc R U P A 1
H57B H 1.300483 0.997855 1.005257 0.042 Uiso 0.33 1 calc R U P A 1
H57C H 1.162788 0.895038 0.937301 0.042 Uiso 0.33 1 calc R U P A 1
C59 C 1.3419(6) 1.0563(6) 0.8614(5) 0.0336(15) Uani 0.33 1 d . U P A 1
H59A H 1.360818 1.051328 0.807977 0.050 Uiso 0.33 1 calc R U P A 1
H59B H 1.423240 1.093624 0.925650 0.050 Uiso 0.33 1 calc R U P A 1
H59C H 1.294655 1.092045 0.854211 0.050 Uiso 0.33 1 calc R U P A 1
C58 C 1.3291(7) 0.8932(6) 0.8760(5) 0.0398(18) Uani 0.33 1 d . U P A 1
H58A H 1.278501 0.828744 0.879736 0.060 Uiso 0.33 1 calc R U P A 1
H58B H 1.411257 0.935984 0.939276 0.060 Uiso 0.33 1 calc R U P A 1
H58C H 1.346556 0.880607 0.822704 0.060 Uiso 0.33 1 calc R U P A 1

loop_
_atom_site_aniso_label
_atom_site_aniso_U_11
_atom_site_aniso_U_22
_atom_site_aniso_U_33
_atom_site_aniso_U_23
_atom_site_aniso_U_13
_atom_site_aniso_U_12
Sb1 0.01235(6) 0.01048(5) 0.01186(5) 0.00388(4) 0.00433(4) 0.00650(4)
Cl1 0.0201(2) 0.0243(2) 0.0219(2) 0.00873(17) 0.01259(17) 0.01307(18)
Cl2 0.0304(2) 0.0231(2) 0.0286(2) 0.01159(18) 0.0210(2) 0.01145(19)
N1 0.0124(7) 0.0113(7) 0.0137(6) 0.0036(5) 0.0044(6) 0.0074(6)
N2 0.0120(7) 0.0116(7) 0.0129(6) 0.0032(5) 0.0041(6) 0.0056(6)
N3 0.0133(7) 0.0124(7) 0.0123(6) 0.0034(5) 0.0048(6) 0.0065(6)
C1 0.0127(8) 0.0115(8) 0.0137(7) 0.0044(6) 0.0083(7) 0.0056(7)
C2 0.0134(8) 0.0137(8) 0.0153(8) 0.0069(6) 0.0080(7) 0.0076(7)
C3 0.0129(8) 0.0149(8) 0.0134(7) 0.0045(6) 0.0061(7) 0.0057(7)
C4 0.0161(8) 0.0124(8) 0.0168(8) 0.0044(6) 0.0097(7) 0.0064(7)
C5 0.0189(9) 0.0126(8) 0.0180(8) 0.0024(7) 0.0091(7) 0.0071(7)
C6 0.0255(10) 0.0165(9) 0.0277(10) -0.0020(8) 0.0044(9) 0.0089(8)
C7 0.0321(11) 0.0143(9) 0.0264(10) 0.0054(8) 0.0131(9) 0.0098(8)
C8 0.0378(12) 0.0192(10) 0.0366(11) 0.0007(8) 0.0264(10) 0.0081(9)
C9 0.0177(9) 0.0155(8) 0.0180(8) 0.0062(7) 0.0091(7) 0.0109(7)
C10 0.0143(8) 0.0145(8) 0.0143(8) 0.0056(6) 0.0076(7) 0.0082(7)
C11 0.0135(8) 0.0153(8) 0.0148(8) 0.0042(7) 0.0058(7) 0.0096(7)
C12 0.0132(8) 0.0144(8) 0.0146(8) 0.0051(6) 0.0079(7) 0.0077(7)
C13 0.0152(8) 0.0182(8) 0.0157(8) 0.0068(7) 0.0073(7) 0.0114(7)
C14 0.0123(8) 0.0181(8) 0.0144(8) 0.0050(7) 0.0060(7) 0.0076(7)
C15 0.0158(8) 0.0125(8) 0.0142(8) 0.0022(6) 0.0068(7) 0.0067(7)
C16 0.0143(8) 0.0151(8) 0.0136(7) 0.0064(6) 0.0071(7) 0.0087(7)
C17 0.0126(8) 0.0119(8) 0.0171(8) 0.0038(6) 0.0060(7) 0.0049(7)
C18 0.0174(9) 0.0116(8) 0.0172(8) 0.0032(7) 0.0047(7) 0.0068(7)
C19 0.0226(9) 0.0171(9) 0.0236(9) 0.0086(7) 0.0110(8) 0.0087(8)
C20 0.0323(11) 0.0271(11) 0.0285(10) 0.0168(9) 0.0129(9) 0.0139(9)
C21 0.0333(12) 0.0278(11) 0.0385(12) 0.0196(9) 0.0109(10) 0.0200(10)
C22 0.0312(11) 0.0293(11) 0.0349(11) 0.0121(9) 0.0134(9) 0.0223(9)
C23 0.0274(10) 0.0238(10) 0.0221(9) 0.0087(8) 0.0113(8) 0.0168(8)
C24 0.0168(8) 0.0167(8) 0.0167(8) 0.0051(7) 0.0068(7) 0.0117(7)
C25 0.0226(9) 0.0168(9) 0.0200(9) 0.0063(7) 0.0097(8) 0.0113(8)
C26 0.0324(11) 0.0278(10) 0.0235(9) 0.0138(8) 0.0163(9) 0.0183(9)
C27 0.0325(11) 0.0314(11) 0.0150(8) 0.0064(8) 0.0098(8) 0.0212(9)
C28 0.0215(9) 0.0197(9) 0.0197(9) 0.0006(7) 0.0051(8) 0.0114(8)
C29 0.0200(9) 0.0174(9) 0.0198(8) 0.0055(7) 0.0088(7) 0.0109(8)
C30 0.0110(8) 0.0133(8) 0.0119(7) 0.0046(6) 0.0062(6) 0.0058(6)
C31 0.0152(9) 0.0226(9) 0.0154(8) 0.0031(7) 0.0033(7) 0.0091(8)
C32 0.0290(18) 0.0342(19) 0.0320(18) -0.0114(15) -0.0121(16) 0.0200(16)
C33 0.0147(14) 0.0371(18) 0.0275(15) -0.0018(14) 0.0034(12) 0.0074(13)
C34 0.0249(16) 0.050(2) 0.0195(14) 0.0124(14) 0.0020(13) 0.0059(15)
C35 0.0226(9) 0.0174(9) 0.0181(8) 0.0066(7) 0.0088(7) 0.0132(8)
C36 0.0157(9) 0.0204(9) 0.0203(8) 0.0025(7) 0.0087(7) 0.0107(7)
C37 0.0147(8) 0.0149(8) 0.0111(7) 0.0027(6) 0.0050(7) 0.0068(7)
C38 0.0145(8) 0.0131(8) 0.0136(8) 0.0018(6) 0.0018(7) 0.0056(7)
C39 0.0172(9) 0.0200(9) 0.0215(9) 0.0081(7) 0.0056(7) 0.0076(8)
C40 0.0258(11) 0.0226(10) 0.0326(11) 0.0161(9) 0.0074(9) 0.0099(9)
C41 0.0277(11) 0.0234(10) 0.0393(12) 0.0139(9) 0.0065(9) 0.0170(9)
C42 0.0227(10) 0.0261(10) 0.0377(11) 0.0082(9) 0.0108(9) 0.0161(9)
C43 0.0179(9) 0.0185(9) 0.0249(9) 0.0056(7) 0.0074(8) 0.0094(8)
C44 0.0160(8) 0.0162(8) 0.0184(8) 0.0066(7) 0.0101(7) 0.0089(7)
C45 0.0173(9) 0.0211(9) 0.0197(8) 0.0087(7) 0.0111(7) 0.0102(7)
C46 0.0263(10) 0.0262(10) 0.0292(10) 0.0171(8) 0.0200(8) 0.0176(8)
C47 0.0262(10) 0.0147(9) 0.0354(10) 0.0101(8) 0.0227(9) 0.0090(8)
C48 0.0176(9) 0.0178(9) 0.0243(9) 0.0017(7) 0.0113(8) 0.0052(7)
C49 0.0164(9) 0.0177(9) 0.0195(8) 0.0055(7) 0.0083(7) 0.0092(7)
C50 0.0379(13) 0.0409(13) 0.0373(12) 0.0163(10) 0.0197(11) 0.0165(11)
C51 0.0300(11) 0.0289(11) 0.0304(11) 0.0149(9) 0.0155(9) 0.0073(9)
C52 0.0317(11) 0.0252(10) 0.0204(9) 0.0085(8) 0.0129(9) 0.0069(9)
C53 0.0347(12) 0.0287(11) 0.0293(10) 0.0105(9) 0.0178(10) 0.0105(10)
C54 0.0322(12) 0.0334(12) 0.0373(12) 0.0144(10) 0.0208(10) 0.0132(10)
C55 0.0332(12) 0.0349(12) 0.0368(12) 0.0125(10) 0.0211(10) 0.0108(10)
C56 0.0260(11) 0.0355(12) 0.0204(9) 0.0112(9) 0.0105(8) 0.0078(9)
C57 0.019(3) 0.040(3) 0.007(2) 0.003(2) 0.004(2) 0.007(2)
C59 0.012(3) 0.038(3) 0.022(3) 0.009(3) 0.000(2) 0.000(2)
C58 0.029(3) 0.039(3) 0.023(3) -0.010(3) -0.010(3) 0.024(3)

loop_
_atom_type_symbol
_atom_type_description
_atom_type_scat_dispersion_real
_atom_type_scat_dispersion_imag
_atom_type_scat_source
C C 0.0181 0.0091 'International Tables Vol C Tables 4.2.6.8 and 6.1.1.4'
H H 0.0000 0.0000 'International Tables Vol C Tables 4.2.6.8 and 6.1.1.4'
Cl Cl 0.3639 0.7018 'International Tables Vol C Tables 4.2.6.8 and 6.1.1.4'
N N 0.0311 0.0180 'International Tables Vol C Tables 4.2.6.8 and 6.1.1.4'
Sb Sb -0.0562 5.8946 'International Tables Vol C Tables 4.2.6.8 and 6.1.1.4'

loop_
_geom_angle_atom_site_label_1
_geom_angle_atom_site_label_2
_geom_angle_atom_site_label_3
_geom_angle
_geom_angle_site_symmetry_1
_geom_angle_site_symmetry_3
_geom_angle_publ_flag
Cl2 Sb1 Cl1 169.126(15) . . ?
N1 Sb1 Cl1 84.88(4) . . ?
N1 Sb1 Cl2 84.25(4) . . ?
N1 Sb1 N2 74.58(5) . . ?
N1 Sb1 N3 73.48(5) . . ?
N2 Sb1 Cl1 84.51(4) . . ?
N2 Sb1 Cl2 92.89(4) . . ?
N2 Sb1 N3 147.20(5) . . ?
N3 Sb1 Cl1 85.41(4) . . ?
N3 Sb1 Cl2 91.20(4) . . ?
C1 N1 Sb1 120.01(11) . . ?
C30 N1 Sb1 119.36(11) . . ?
C30 N1 C1 119.04(14) . . ?
C16 N2 Sb1 112.13(10) . . ?
C17 N2 Sb1 117.69(11) . . ?
C17 N2 C16 125.89(14) . . ?
C2 N3 Sb1 110.91(10) . . ?
C37 N3 Sb1 118.38(11) . . ?
C37 N3 C2 123.35(15) . . ?
N1 C1 C2 117.79(15) . . ?
N1 C1 C10 123.52(15) . . ?
C2 C1 C10 118.64(15) . . ?
C1 C2 N3 115.49(15) . . ?
C3 C2 N3 123.10(15) . . ?
C3 C2 C1 121.38(15) . . ?
C2 C3 H3 119.5 . . ?
C4 C3 C2 121.03(16) . . ?
C4 C3 H3 119.5 . . ?
C3 C4 C5 122.10(15) . . ?
C3 C4 C9 117.01(15) . . ?
C9 C4 C5 120.89(15) . . ?
C6 C5 C4 111.42(15) . . ?
C6 C5 C7 107.16(16) . . ?
C7 C5 C4 109.98(14) . . ?
C8 C5 C4 109.11(15) . . ?
C8 C5 C6 109.45(16) . . ?
C8 C5 C7 109.70(17) . . ?
C5 C6 H6A 109.5 . . ?
C5 C6 H6B 109.5 . . ?
C5 C6 H6C 109.5 . . ?
H6A C6 H6B 109.5 . . ?
H6A C6 H6C 109.5 . . ?
H6B C6 H6C 109.5 . . ?
C5 C7 H7A 109.5 . . ?
C5 C7 H7B 109.5 . . ?
C5 C7 H7C 109.5 . . ?
H7A C7 H7B 109.5 . . ?
H7A C7 H7C 109.5 . . ?
H7B C7 H7C 109.5 . . ?
C5 C8 H8A 109.5 . . ?
C5 C8 H8B 109.5 . . ?
C5 C8 H8C 109.5 . . ?
H8A C8 H8B 109.5 . . ?
H8A C8 H8C 109.5 . . ?
H8B C8 H8C 109.5 . . ?
C4 C9 H9 118.3 . . ?
C10 C9 C4 123.32(16) . . ?
C10 C9 H9 118.3 . . ?
C1 C10 C11 121.35(15) . . ?
C9 C10 C1 118.50(15) . . ?
C9 C10 C11 120.13(15) . . ?
C10 C11 C12 111.07(14) . . ?
C10 C11 C35 109.91(14) . . ?
C10 C11 C36 108.02(14) . . ?
C12 C11 C35 109.98(14) . . ?
C12 C11 C36 108.00(14) . . ?
C36 C11 C35 109.81(14) . . ?
C13 C12 C11 119.67(15) . . ?
C13 C12 C30 118.22(15) . . ?
C30 C12 C11 122.04(15) . . ?
C12 C13 H13 118.4 . . ?
C12 C13 C14 123.15(16) . . ?
C14 C13 H13 118.4 . . ?
C13 C14 C31 121.16(16) . . ?
C15 C14 C13 117.83(15) . . ?
C15 C14 C31 121.01(16) . . ?
C14 C15 H15 119.7 . . ?
C14 C15 C16 120.50(16) . . ?
C16 C15 H15 119.7 . . ?
C15 C16 N2 123.68(15) . . ?
C15 C16 C30 120.81(15) . . ?
C30 C16 N2 115.23(14) . . ?
N2 C17 C18 118.90(15) . . ?
N2 C17 C24 124.37(15) . . ?
C18 C17 C24 116.59(15) . . ?
C19 C18 C17 120.52(17) . . ?
C23 C18 C17 119.63(16) . . ?
C23 C18 C19 119.85(17) . . ?
C18 C19 H19 120.4 . . ?
C20 C19 C18 119.12(19) . . ?
C20 C19 H19 120.4 . . ?
C19 C20 H20 119.6 . . ?
C19 C20 C21 120.7(2) . . ?
C21 C20 H20 119.6 . . ?
C20 C21 H21 119.8 . . ?
C22 C21 C20 120.47(19) . . ?
C22 C21 H21 119.8 . . ?
C21 C22 H22 120.2 . . ?
C21 C22 C23 119.7(2) . . ?
C23 C22 H22 120.2 . . ?
C18 C23 H23 119.9 . . ?
C22 C23 C18 120.13(19) . . ?
C22 C23 H23 119.9 . . ?
C25 C24 C17 118.84(16) . . ?
C29 C24 C17 120.52(16) . . ?
C29 C24 C25 120.43(16) . . ?
C24 C25 H25 120.4 . . ?
C26 C25 C24 119.30(18) . . ?
C26 C25 H25 120.4 . . ?
C25 C26 H26 119.9 . . ?
C25 C26 C27 120.19(19) . . ?
C27 C26 H26 119.9 . . ?
C26 C27 H27 119.8 . . ?
C26 C27 C28 120.49(17) . . ?
C28 C27 H27 119.8 . . ?
C27 C28 H28 120.1 . . ?
C29 C28 C27 119.77(18) . . ?
C29 C28 H28 120.1 . . ?
C24 C29 H29 120.1 . . ?
C28 C29 C24 119.77(18) . . ?
C28 C29 H29 120.1 . . ?
N1 C30 C12 122.75(15) . . ?
N1 C30 C16 117.79(15) . . ?
C12 C30 C16 119.45(15) . . ?
C14 C31 C33 108.03(17) . . ?
C14 C31 C34 108.29(19) . . ?
C14 C31 C57 107.0(3) . . ?
C14 C31 C59 109.1(3) . . ?
C32 C31 C14 113.46(18) . . ?
C32 C31 C33 108.6(3) . . ?
C32 C31 C34 111.7(3) . . ?
C34 C31 C33 106.5(2) . . ?
C59 C31 C57 105.6(4) . . ?
C58 C31 C14 114.7(3) . . ?
C58 C31 C57 109.5(5) . . ?
C58 C31 C59 110.5(5) . . ?
C31 C32 H32A 109.5 . . ?
C31 C32 H32B 109.5 . . ?
C31 C32 H32C 109.5 . . ?
H32A C32 H32B 109.5 . . ?
H32A C32 H32C 109.5 . . ?
H32B C32 H32C 109.5 . . ?
C31 C33 H33A 109.5 . . ?
C31 C33 H33B 109.5 . . ?
C31 C33 H33C 109.5 . . ?
H33A C33 H33B 109.5 . . ?
H33A C33 H33C 109.5 . . ?
H33B C33 H33C 109.5 . . ?
C31 C34 H34A 109.5 . . ?
C31 C34 H34B 109.5 . . ?
C31 C34 H34C 109.5 . . ?
H34A C34 H34B 109.5 . . ?
H34A C34 H34C 109.5 . . ?
H34B C34 H34C 109.5 . . ?
C11 C35 H35A 109.5 . . ?
C11 C35 H35B 109.5 . . ?
C11 C35 H35C 109.5 . . ?
H35A C35 H35B 109.5 . . ?
H35A C35 H35C 109.5 . . ?
H35B C35 H35C 109.5 . . ?
C11 C36 H36A 109.5 . . ?
C11 C36 H36B 109.5 . . ?
C11 C36 H36C 109.5 . . ?
H36A C36 H36B 109.5 . . ?
H36A C36 H36C 109.5 . . ?
H36B C36 H36C 109.5 . . ?
N3 C37 C38 116.92(15) . . ?
N3 C37 C44 123.42(16) . . ?
C38 C37 C44 119.66(15) . . ?
C39 C38 C37 119.68(17) . . ?
C39 C38 C43 119.30(17) . . ?
C43 C38 C37 121.01(17) . . ?
C38 C39 H39 120.0 . . ?
C40 C39 C38 119.92(19) . . ?
C40 C39 H39 120.0 . . ?
C39 C40 H40 120.0 . . ?
C41 C40 C39 120.0(2) . . ?
C41 C40 H40 120.0 . . ?
C40 C41 H41 119.8 . . ?
C42 C41 C40 120.34(19) . . ?
C42 C41 H41 119.8 . . ?
C41 C42 H42 119.9 . . ?
C41 C42 C43 120.2(2) . . ?
C43 C42 H42 119.9 . . ?
C38 C43 H43 119.9 . . ?
C42 C43 C38 120.20(19) . . ?
C42 C43 H43 119.9 . . ?
C45 C44 C37 119.97(16) . . ?
C49 C44 C37 120.97(16) . . ?
C49 C44 C45 119.02(17) . . ?
C44 C45 H45 119.8 . . ?
C46 C45 C44 120.49(17) . . ?
C46 C45 H45 119.8 . . ?
C45 C46 H46 120.0 . . ?
C45 C46 C47 120.04(17) . . ?
C47 C46 H46 120.0 . . ?
C46 C47 H47 120.0 . . ?
C48 C47 C46 119.90(17) . . ?
C48 C47 H47 120.0 . . ?
C47 C48 H48 119.8 . . ?
C47 C48 C49 120.38(18) . . ?
C49 C48 H48 119.8 . . ?
C44 C49 H49 120.0 . . ?
C48 C49 C44 120.08(17) . . ?
C48 C49 H49 120.0 . . ?
H50A C50 H50B 109.5 . . ?
H50A C50 H50C 109.5 . . ?
H50B C50 H50C 109.5 . . ?
C51 C50 H50A 109.5 . . ?
C51 C50 H50B 109.5 . . ?
C51 C50 H50C 109.5 . . ?
C52 C51 C50 120.3(2) . . ?
C52 C51 C56 117.8(2) . . ?
C56 C51 C50 121.9(2) . . ?
C51 C52 H52 120.2 . . ?
C53 C52 C51 119.6(2) . . ?
C53 C52 H52 120.2 . . ?
C52 C53 H53 118.8 . . ?
C52 C53 C54 122.5(2) . . ?
C54 C53 H53 118.8 . . ?
C53 C54 H54 121.1 . . ?
C55 C54 C53 117.8(2) . . ?
C55 C54 H54 121.1 . . ?
C54 C55 H55 119.1 . . ?
C54 C55 C56 121.8(2) . . ?
C56 C55 H55 119.1 . . ?
C51 C56 H56 119.8 . . ?
C55 C56 C51 120.4(2) . . ?
C55 C56 H56 119.8 . . ?
C31 C57 H57A 109.5 . . ?
C31 C57 H57B 109.5 . . ?
C31 C57 H57C 109.5 . . ?
H57A C57 H57B 109.5 . . ?
H57A C57 H57C 109.5 . . ?
H57B C57 H57C 109.5 . . ?
C31 C59 H59A 109.5 . . ?
C31 C59 H59B 109.5 . . ?
C31 C59 H59C 109.5 . . ?
H59A C59 H59B 109.5 . . ?
H59A C59 H59C 109.5 . . ?
H59B C59 H59C 109.5 . . ?
C31 C58 H58A 109.5 . . ?
C31 C58 H58B 109.5 . . ?
C31 C58 H58C 109.5 . . ?
H58A C58 H58B 109.5 . . ?
H58A C58 H58C 109.5 . . ?
H58B C58 H58C 109.5 . . ?

loop_
_geom_bond_atom_site_label_1
_geom_bond_atom_site_label_2
_geom_bond_distance
_geom_bond_site_symmetry_2
_geom_bond_publ_flag
Sb1 Cl1 2.6222(5) . ?
Sb1 Cl2 2.5536(5) . ?
Sb1 N1 2.0708(14) . ?
Sb1 N2 2.2984(14) . ?
Sb1 N3 2.3479(15) . ?
N1 C1 1.387(2) . ?
N1 C30 1.383(2) . ?
N2 C16 1.412(2) . ?
N2 C17 1.300(2) . ?
N3 C2 1.415(2) . ?
N3 C37 1.302(2) . ?
C1 C2 1.396(2) . ?
C1 C10 1.401(2) . ?
C2 C3 1.389(2) . ?
C3 H3 0.9300 . ?
C3 C4 1.384(2) . ?
C4 C5 1.535(2) . ?
C4 C9 1.397(2) . ?
C5 C6 1.532(3) . ?
C5 C7 1.533(3) . ?
C5 C8 1.525(3) . ?
C6 H6A 0.9600 . ?
C6 H6B 0.9600 . ?
C6 H6C 0.9600 . ?
C7 H7A 0.9600 . ?
C7 H7B 0.9600 . ?
C7 H7C 0.9600 . ?
C8 H8A 0.9600 . ?
C8 H8B 0.9600 . ?
C8 H8C 0.9600 . ?
C9 H9 0.9300 . ?
C9 C10 1.394(2) . ?
C10 C11 1.524(2) . ?
C11 C12 1.532(2) . ?
C11 C35 1.542(2) . ?
C11 C36 1.541(2) . ?
C12 C13 1.389(2) . ?
C12 C30 1.399(2) . ?
C13 H13 0.9300 . ?
C13 C14 1.397(2) . ?
C14 C15 1.386(2) . ?
C14 C31 1.531(2) . ?
C15 H15 0.9300 . ?
C15 C16 1.392(2) . ?
C16 C30 1.403(2) . ?
C17 C18 1.470(2) . ?
C17 C24 1.486(2) . ?
C18 C19 1.400(3) . ?
C18 C23 1.396(3) . ?
C19 H19 0.9300 . ?
C19 C20 1.383(3) . ?
C20 H20 0.9300 . ?
C20 C21 1.385(3) . ?
C21 H21 0.9300 . ?
C21 C22 1.378(3) . ?
C22 H22 0.9300 . ?
C22 C23 1.389(3) . ?
C23 H23 0.9300 . ?
C24 C25 1.394(3) . ?
C24 C29 1.392(3) . ?
C25 H25 0.9300 . ?
C25 C26 1.384(3) . ?
C26 H26 0.9300 . ?
C26 C27 1.386(3) . ?
C27 H27 0.9300 . ?
C27 C28 1.386(3) . ?
C28 H28 0.9300 . ?
C28 C29 1.384(3) . ?
C29 H29 0.9300 . ?
C31 C32 1.479(4) . ?
C31 C33 1.559(4) . ?
C31 C34 1.543(4) . ?
C31 C57 1.576(6) . ?
C31 C59 1.571(7) . ?
C31 C58 1.448(7) . ?
C32 H32A 0.9600 . ?
C32 H32B 0.9600 . ?
C32 H32C 0.9600 . ?
C33 H33A 0.9600 . ?
C33 H33B 0.9600 . ?
C33 H33C 0.9600 . ?
C34 H34A 0.9600 . ?
C34 H34B 0.9600 . ?
C34 H34C 0.9600 . ?
C35 H35A 0.9600 . ?
C35 H35B 0.9600 . ?
C35 H35C 0.9600 . ?
C36 H36A 0.9600 . ?
C36 H36B 0.9600 . ?
C36 H36C 0.9600 . ?
C37 C38 1.480(2) . ?
C37 C44 1.485(2) . ?
C38 C39 1.398(3) . ?
C38 C43 1.400(3) . ?
C39 H39 0.9300 . ?
C39 C40 1.389(3) . ?
C40 H40 0.9300 . ?
C40 C41 1.387(3) . ?
C41 H41 0.9300 . ?
C41 C42 1.380(3) . ?
C42 H42 0.9300 . ?
C42 C43 1.382(3) . ?
C43 H43 0.9300 . ?
C44 C45 1.400(2) . ?
C44 C49 1.394(2) . ?
C45 H45 0.9300 . ?
C45 C46 1.382(3) . ?
C46 H46 0.9300 . ?
C46 C47 1.388(3) . ?
C47 H47 0.9300 . ?
C47 C48 1.384(3) . ?
C48 H48 0.9300 . ?
C48 C49 1.389(3) . ?
C49 H49 0.9300 . ?
C50 H50A 0.9600 . ?
C50 H50B 0.9600 . ?
C50 H50C 0.9600 . ?
C50 C51 1.487(4) . ?
C51 C52 1.388(3) . ?
C51 C56 1.425(3) . ?
C52 H52 0.9300 . ?
C52 C53 1.384(3) . ?
C53 H53 0.9300 . ?
C53 C54 1.387(3) . ?
C54 H54 0.9300 . ?
C54 C55 1.365(3) . ?
C55 H55 0.9300 . ?
C55 C56 1.374(3) . ?
C56 H56 0.9300 . ?
C57 H57A 0.9600 . ?
C57 H57B 0.9600 . ?
C57 H57C 0.9600 . ?
C59 H59A 0.9600 . ?
C59 H59B 0.9600 . ?
C59 H59C 0.9600 . ?
C58 H58A 0.9600 . ?
C58 H58B 0.9600 . ?
C58 H58C 0.9600 . ?

loop_
_geom_torsion_atom_site_label_1
_geom_torsion_atom_site_label_2
_geom_torsion_atom_site_label_3
_geom_torsion_atom_site_label_4
_geom_torsion
_geom_torsion_site_symmetry_1
_geom_torsion_site_symmetry_2
_geom_torsion_site_symmetry_3
_geom_torsion_site_symmetry_4
_geom_torsion_publ_flag
Sb1 N1 C1 C2 -13.6(2) . . . . ?
Sb1 N1 C1 C10 169.04(13) . . . . ?
Sb1 N1 C30 C12 -169.76(12) . . . . ?
Sb1 N1 C30 C16 11.2(2) . . . . ?
Sb1 N2 C16 C15 172.84(13) . . . . ?
Sb1 N2 C16 C30 -1.03(18) . . . . ?
Sb1 N2 C17 C18 -34.7(2) . . . . ?
Sb1 N2 C17 C24 140.73(14) . . . . ?
Sb1 N3 C2 C1 9.36(17) . . . . ?
Sb1 N3 C2 C3 -168.63(13) . . . . ?
Sb1 N3 C37 C38 44.37(19) . . . . ?
Sb1 N3 C37 C44 -135.49(14) . . . . ?
N1 C1 C2 N3 1.3(2) . . . . ?
N1 C1 C2 C3 179.28(15) . . . . ?
N1 C1 C10 C9 178.08(16) . . . . ?
N1 C1 C10 C11 -3.4(3) . . . . ?
N2 C16 C30 N1 -6.0(2) . . . . ?
N2 C16 C30 C12 174.87(15) . . . . ?
N2 C17 C18 C19 -38.8(2) . . . . ?
N2 C17 C18 C23 141.10(18) . . . . ?
N2 C17 C24 C25 -60.0(2) . . . . ?
N2 C17 C24 C29 125.24(19) . . . . ?
N3 C2 C3 C4 -177.87(16) . . . . ?
N3 C37 C38 C39 33.0(2) . . . . ?
N3 C37 C38 C43 -148.35(17) . . . . ?
N3 C37 C44 C45 40.3(2) . . . . ?
N3 C37 C44 C49 -137.60(18) . . . . ?
C1 N1 C30 C12 -4.1(2) . . . . ?
C1 N1 C30 C16 176.81(15) . . . . ?
C1 C2 C3 C4 4.3(3) . . . . ?
C1 C10 C11 C12 3.5(2) . . . . ?
C1 C10 C11 C35 125.40(17) . . . . ?
C1 C10 C11 C36 -114.80(17) . . . . ?
C2 N3 C37 C38 -168.37(15) . . . . ?
C2 N3 C37 C44 11.8(2) . . . . ?
C2 C1 C10 C9 0.7(2) . . . . ?
C2 C1 C10 C11 179.21(15) . . . . ?
C2 C3 C4 C5 177.28(16) . . . . ?
C2 C3 C4 C9 -2.6(3) . . . . ?
C3 C4 C5 C6 -15.5(2) . . . . ?
C3 C4 C5 C7 -134.18(18) . . . . ?
C3 C4 C5 C8 105.5(2) . . . . ?
C3 C4 C9 C10 0.1(3) . . . . ?
C4 C9 C10 C1 0.8(3) . . . . ?
C4 C9 C10 C11 -177.71(16) . . . . ?
C5 C4 C9 C10 -179.77(16) . . . . ?
C9 C4 C5 C6 164.40(17) . . . . ?
C9 C4 C5 C7 45.7(2) . . . . ?
C9 C4 C5 C8 -74.6(2) . . . . ?
C9 C10 C11 C12 -178.07(15) . . . . ?
C9 C10 C11 C35 -56.1(2) . . . . ?
C9 C10 C11 C36 63.7(2) . . . . ?
C10 C1 C2 N3 178.76(15) . . . . ?
C10 C1 C2 C3 -3.2(2) . . . . ?
C10 C11 C12 C13 178.85(15) . . . . ?
C10 C11 C12 C30 -4.1(2) . . . . ?
C11 C12 C13 C14 175.94(16) . . . . ?
C11 C12 C30 N1 4.7(3) . . . . ?
C11 C12 C30 C16 -176.22(15) . . . . ?
C12 C13 C14 C15 -0.2(3) . . . . ?
C12 C13 C14 C31 -179.88(16) . . . . ?
C13 C12 C30 N1 -178.19(15) . . . . ?
C13 C12 C30 C16 0.9(2) . . . . ?
C13 C14 C15 C16 1.9(3) . . . . ?
C13 C14 C31 C32 175.5(3) . . . . ?
C13 C14 C31 C33 55.0(3) . . . . ?
C13 C14 C31 C34 -59.9(3) . . . . ?
C13 C14 C31 C57 -112.4(3) . . . . ?
C13 C14 C31 C59 133.8(4) . . . . ?
C13 C14 C31 C58 9.2(5) . . . . ?
C14 C15 C16 N2 -175.76(16) . . . . ?
C14 C15 C16 C30 -2.2(3) . . . . ?
C15 C14 C31 C32 -4.2(3) . . . . ?
C15 C14 C31 C33 -124.7(2) . . . . ?
C15 C14 C31 C34 120.4(2) . . . . ?
C15 C14 C31 C57 67.9(3) . . . . ?
C15 C14 C31 C59 -45.9(4) . . . . ?
C15 C14 C31 C58 -170.5(5) . . . . ?
C15 C16 C30 N1 179.91(15) . . . . ?
C15 C16 C30 C12 0.8(2) . . . . ?
C16 N2 C17 C18 170.47(16) . . . . ?
C16 N2 C17 C24 -14.1(3) . . . . ?
C17 N2 C16 C15 -31.2(3) . . . . ?
C17 N2 C16 C30 154.96(17) . . . . ?
C17 C18 C19 C20 178.51(17) . . . . ?
C17 C18 C23 C22 -178.01(18) . . . . ?
C17 C24 C25 C26 -175.77(17) . . . . ?
C17 C24 C29 C28 177.30(17) . . . . ?
C18 C17 C24 C25 115.53(19) . . . . ?
C18 C17 C24 C29 -59.2(2) . . . . ?
C18 C19 C20 C21 0.0(3) . . . . ?
C19 C18 C23 C22 1.9(3) . . . . ?
C19 C20 C21 C22 0.8(3) . . . . ?
C20 C21 C22 C23 -0.3(3) . . . . ?
C21 C22 C23 C18 -1.0(3) . . . . ?
C23 C18 C19 C20 -1.4(3) . . . . ?
C24 C17 C18 C19 145.41(17) . . . . ?
C24 C17 C18 C23 -34.7(2) . . . . ?
C24 C25 C26 C27 -0.9(3) . . . . ?
C25 C24 C29 C28 2.7(3) . . . . ?
C25 C26 C27 C28 1.3(3) . . . . ?
C26 C27 C28 C29 0.3(3) . . . . ?
C27 C28 C29 C24 -2.3(3) . . . . ?
C29 C24 C25 C26 -1.0(3) . . . . ?
C30 N1 C1 C2 -179.13(15) . . . . ?
C30 N1 C1 C10 3.5(2) . . . . ?
C30 C12 C13 C14 -1.2(3) . . . . ?
C31 C14 C15 C16 -178.41(16) . . . . ?
C35 C11 C12 C13 57.0(2) . . . . ?
C35 C11 C12 C30 -126.01(17) . . . . ?
C36 C11 C12 C13 -62.9(2) . . . . ?
C36 C11 C12 C30 114.17(17) . . . . ?
C37 N3 C2 C1 -140.01(16) . . . . ?
C37 N3 C2 C3 42.0(2) . . . . ?
C37 C38 C39 C40 178.82(17) . . . . ?
C37 C38 C43 C42 -178.83(17) . . . . ?
C37 C44 C45 C46 -174.86(16) . . . . ?
C37 C44 C49 C48 175.52(17) . . . . ?
C38 C37 C44 C45 -139.53(17) . . . . ?
C38 C37 C44 C49 42.5(2) . . . . ?
C38 C39 C40 C41 -0.1(3) . . . . ?
C39 C38 C43 C42 -0.2(3) . . . . ?
C39 C40 C41 C42 0.1(3) . . . . ?
C40 C41 C42 C43 -0.1(3) . . . . ?
C41 C42 C43 C38 0.2(3) . . . . ?
C43 C38 C39 C40 0.2(3) . . . . ?
C44 C37 C38 C39 -147.09(17) . . . . ?
C44 C37 C38 C43 31.5(2) . . . . ?
C44 C45 C46 C47 -1.3(3) . . . . ?
C45 C44 C49 C48 -2.4(3) . . . . ?
C45 C46 C47 C48 -1.3(3) . . . . ?
C46 C47 C48 C49 2.0(3) . . . . ?
C47 C48 C49 C44 -0.1(3) . . . . ?
C49 C44 C45 C46 3.1(3) . . . . ?
C50 C51 C52 C53 -179.9(2) . . . . ?
C50 C51 C56 C55 -180.0(2) . . . . ?
C51 C52 C53 C54 -0.6(3) . . . . ?
C52 C51 C56 C55 0.1(3) . . . . ?
C52 C53 C54 C55 0.8(3) . . . . ?
C53 C54 C55 C56 -0.7(3) . . . . ?
C54 C55 C56 C51 0.2(3) . . . . ?
C56 C51 C52 C53 0.1(3) . . . . ?
